data_4034745
loop_
_publ_author_name
'Xu, Wei'
'Zhao, Jidong'
'Li, Xiangdong'
'Liu, Yuanhong'

_publ_section_title
;
 Selective [5 + 1] and [5 + 2] Cycloaddition of Ynamides or Propargyl
 Esters with Benzo[ d]isoxazoles via Gold Catalysis.
;
_journal_issue 24
_journal_name_full 'The Journal of organic chemistry'
_journal_page_first 15470
_journal_page_last 15485
_journal_paper_doi 10.1021/acs.joc.8b02935
_journal_volume 83
_journal_year 2018
_chemical_absolute_configuration unk
_chemical_formula_sum 'C29 H23 Cl N2 O3 S'
_chemical_formula_weight 515.00
_space_group_crystal_system orthorhombic
_space_group_IT_number 19
_space_group_name_Hall 'P 2ac 2ab'
_space_group_name_H-M_alt 'P 21 21 21'
_atom_sites_solution_hydrogens geom
_audit_creation_method SHELXL-2013
_cell_angle_alpha 90
_cell_angle_beta 90
_cell_angle_gamma 90
_cell_formula_units_Z 4
_cell_length_a 9.1431(4)
_cell_length_b 10.9188(3)
_cell_length_c 24.7150(9)
_cell_measurement_reflns_used 4556
_cell_measurement_temperature 296(2)
_cell_measurement_theta_max 49.555
_cell_measurement_theta_min 4.749
_cell_volume 2467.34(16)
_computing_cell_refinement 'Bruker SAINT'
_computing_data_collection 'Bruker APEX2'
_computing_data_reduction 'Bruker SAINT'
_computing_molecular_graphics 'Bruker SHELXTL'
_computing_publication_material 'Bruker SHELXTL'
_computing_structure_refinement 'SHELXL-2013 (Sheldrick, 2013)'
_computing_structure_solution 'SHELXS-97 (Sheldrick 2008)'
_diffrn_ambient_temperature 296(2)
_diffrn_measured_fraction_theta_full 0.987
_diffrn_measured_fraction_theta_max 0.986
_diffrn_measurement_device_type 'Bruker APEX-II CCD'
_diffrn_measurement_method '\f and \w scans'
_diffrn_radiation_type MoK\a
_diffrn_radiation_wavelength 0.71073
_diffrn_reflns_av_R_equivalents 0.0790
_diffrn_reflns_av_unetI/netI 0.0615
_diffrn_reflns_Laue_measured_fraction_full 0.987
_diffrn_reflns_Laue_measured_fraction_max 0.986
_diffrn_reflns_limit_h_max 11
_diffrn_reflns_limit_h_min -11
_diffrn_reflns_limit_k_max 13
_diffrn_reflns_limit_k_min -11
_diffrn_reflns_limit_l_max 30
_diffrn_reflns_limit_l_min -30
_diffrn_reflns_number 19300
_diffrn_reflns_point_group_measured_fraction_full 0.991
_diffrn_reflns_point_group_measured_fraction_max 0.988
_diffrn_reflns_theta_full 25.242
_diffrn_reflns_theta_max 25.999
_diffrn_reflns_theta_min 2.771
_exptl_absorpt_coefficient_mu 0.275
_exptl_absorpt_correction_T_max 0.7456
_exptl_absorpt_correction_T_min 0.5306
_exptl_absorpt_correction_type multi-scan
_exptl_absorpt_process_details sadabs
_exptl_crystal_colour red
_exptl_crystal_density_diffrn 1.386
_exptl_crystal_description prismatic
_exptl_crystal_F_000 1072
_exptl_crystal_size_max 0.180
_exptl_crystal_size_mid 0.140
_exptl_crystal_size_min 0.100
_refine_diff_density_max 0.191
_refine_diff_density_min -0.339
_refine_diff_density_rms 0.052
_refine_ls_abs_structure_details
; 
 Flack x determined using 1345 quotients [(I+)-(I-)]/[(I+)+(I-)] 
 (Parsons and Flack (2004), Acta Cryst. A60, s61). 
;
_refine_ls_abs_structure_Flack 0.50(5)
_refine_ls_extinction_method none
_refine_ls_goodness_of_fit_ref 1.074
_refine_ls_hydrogen_treatment constr
_refine_ls_matrix_type full
_refine_ls_number_parameters 327
_refine_ls_number_reflns 4801
_refine_ls_number_restraints 0
_refine_ls_restrained_S_all 1.074
_refine_ls_R_factor_all 0.0709
_refine_ls_R_factor_gt 0.0495
_refine_ls_shift/su_max 0.010
_refine_ls_shift/su_mean 0.000
_refine_ls_structure_factor_coef Fsqd
_refine_ls_weighting_details 'w=1/[\s^2^(Fo^2^)+(0.0527P)^2^] where P=(Fo^2^+2Fc^2^)/3'
_refine_ls_weighting_scheme calc
_refine_ls_wR_factor_gt 0.1075
_refine_ls_wR_factor_ref 0.1200
_reflns_Friedel_coverage 0.757
_reflns_Friedel_fraction_full 0.995
_reflns_Friedel_fraction_max 0.992
_reflns_number_gt 3775
_reflns_number_total 4801
_reflns_threshold_expression 'I > 2\s(I)'
_cod_data_source_file jo8b02935_si_001.cif
_cod_data_source_block mo_d8v17710_0m
_cod_database_code 4034745
_shelx_space_group_comment
; 
The symmetry employed for this shelxl refinement is uniquely defined 
by the following loop, which should always be used as a source of 
symmetry information in preference to the above space-group names. 
They are only intended as comments. 
;
_shelx_estimated_absorpt_t_min 0.952
_shelx_estimated_absorpt_t_max 0.973
_shelxl_version_number 2013-4

loop_
_space_group_symop_operation_xyz
'x, y, z'
'-x+1/2, -y, z+1/2'
'-x, y+1/2, -z+1/2'
'x+1/2, -y+1/2, -z'

loop_
_atom_site_label
_atom_site_type_symbol
_atom_site_fract_x
_atom_site_fract_y
_atom_site_fract_z
_atom_site_U_iso_or_equiv
_atom_site_adp_type
_atom_site_occupancy
_atom_site_site_symmetry_order
_atom_site_calc_flag
_atom_site_refinement_flags_posn
_atom_site_refinement_flags_adp
S1 S 0.91011(14) 0.77473(10) 0.61976(4) 0.0448(3) Uani 1 1 d . .
Cl1 Cl 0.21907(16) 0.34283(14) 0.44916(5) 0.0699(4) Uani 1 1 d . .
N1 N 0.6372(4) 0.5323(3) 0.65369(14) 0.0402(9) Uani 1 1 d . .
N2 N 0.7729(4) 0.7555(3) 0.66075(13) 0.0403(8) Uani 1 1 d . .
O1 O 0.7159(4) 0.4838(2) 0.74358(11) 0.0444(8) Uani 1 1 d . .
O2 O 1.0340(4) 0.7159(4) 0.64379(13) 0.0583(9) Uani 1 1 d . .
O3 O 0.9166(5) 0.9013(3) 0.60691(13) 0.0651(11) Uani 1 1 d . .
C1 C 0.6734(5) 0.3651(4) 0.73640(17) 0.0373(10) Uani 1 1 d . .
C2 C 0.7129(5) 0.2808(4) 0.77546(17) 0.0441(10) Uani 1 1 d . .
H2 H 0.7665 0.3050 0.8056 0.053 Uiso 1 1 calc R U
C3 C 0.6720(5) 0.1611(4) 0.7691(2) 0.0524(12) Uani 1 1 d . .
H3 H 0.6966 0.1039 0.7955 0.063 Uiso 1 1 calc R U
C4 C 0.5943(6) 0.1243(4) 0.7237(2) 0.0554(13) Uani 1 1 d . .
H4 H 0.5681 0.0425 0.7197 0.066 Uiso 1 1 calc R U
C5 C 0.5560(6) 0.2077(4) 0.6847(2) 0.0522(12) Uani 1 1 d . .
H5 H 0.5038 0.1820 0.6545 0.063 Uiso 1 1 calc R U
C6 C 0.5949(5) 0.3317(4) 0.69004(16) 0.0384(10) Uani 1 1 d . .
C7 C 0.5716(5) 0.4283(4) 0.64985(16) 0.0378(10) Uani 1 1 d . .
C8 C 0.7169(5) 0.5620(3) 0.69922(16) 0.0380(10) Uani 1 1 d . .
C9 C 0.7865(5) 0.6694(4) 0.70448(16) 0.0381(9) Uani 1 1 d . .
C10 C 0.8666(5) 0.7142(4) 0.75285(16) 0.0368(9) Uani 1 1 d . .
C11 C 0.8812(5) 0.8406(4) 0.76072(17) 0.0424(10) Uani 1 1 d . .
H11 H 0.8395 0.8943 0.7359 0.051 Uiso 1 1 calc R U
C12 C 0.9569(5) 0.8873(4) 0.80491(18) 0.0452(12) Uani 1 1 d . .
H12 H 0.9629 0.9715 0.8101 0.054 Uiso 1 1 calc R U
C13 C 1.0232(5) 0.8086(4) 0.84108(18) 0.0500(12) Uani 1 1 d . .
H13 H 1.0758 0.8394 0.8703 0.060 Uiso 1 1 calc R U
C14 C 1.0105(5) 0.6835(4) 0.83354(17) 0.0455(11) Uani 1 1 d . .
H14 H 1.0544 0.6302 0.8580 0.055 Uiso 1 1 calc R U
C15 C 0.9336(5) 0.6369(4) 0.79021(17) 0.0440(11) Uani 1 1 d . .
H15 H 0.9264 0.5526 0.7858 0.053 Uiso 1 1 calc R U
C16 C 0.6328(6) 0.8085(4) 0.6461(2) 0.0563(13) Uani 1 1 d . .
H16A H 0.5841 0.7558 0.6207 0.085 Uiso 1 1 calc R U
H16B H 0.6481 0.8874 0.6299 0.085 Uiso 1 1 calc R U
H16C H 0.5736 0.8174 0.6779 0.085 Uiso 1 1 calc R U
C17 C 0.4795(5) 0.4075(4) 0.60115(18) 0.0395(10) Uani 1 1 d . .
C18 C 0.3479(5) 0.3469(4) 0.60323(19) 0.0501(12) Uani 1 1 d . .
H18 H 0.3139 0.3172 0.6362 0.060 Uiso 1 1 calc R U
C19 C 0.2643(5) 0.3291(5) 0.55660(18) 0.0533(12) Uani 1 1 d . .
H19 H 0.1742 0.2897 0.5583 0.064 Uiso 1 1 calc R U
C20 C 0.3183(5) 0.3711(4) 0.50812(18) 0.0459(11) Uani 1 1 d . .
C21 C 0.4472(6) 0.4344(4) 0.50503(18) 0.0513(13) Uani 1 1 d . .
H21 H 0.4808 0.4635 0.4719 0.062 Uiso 1 1 calc R U
C22 C 0.5262(5) 0.4544(4) 0.55152(18) 0.0480(12) Uani 1 1 d . .
H22 H 0.6121 0.4999 0.5499 0.058 Uiso 1 1 calc R U
C23 C 0.8730(5) 0.6964(4) 0.55884(17) 0.0419(11) Uani 1 1 d . .
C24 C 0.9256(6) 0.5802(4) 0.55149(18) 0.0500(12) Uani 1 1 d . .
H24 H 0.9776 0.5413 0.5789 0.060 Uiso 1 1 calc R U
C25 C 0.9006(6) 0.5211(4) 0.50269(18) 0.0543(13) Uani 1 1 d . .
H25 H 0.9359 0.4420 0.4978 0.065 Uiso 1 1 calc R U
C26 C 0.8246(5) 0.5771(4) 0.46128(18) 0.0480(11) Uani 1 1 d . .
C27 C 0.7728(6) 0.6941(4) 0.46922(19) 0.0566(13) Uani 1 1 d . .
H27 H 0.7220 0.7331 0.4416 0.068 Uiso 1 1 calc R U
C28 C 0.7952(6) 0.7545(4) 0.51767(18) 0.0542(13) Uani 1 1 d . .
H28 H 0.7587 0.8331 0.5228 0.065 Uiso 1 1 calc R U
C29 C 0.8012(7) 0.5122(5) 0.4075(2) 0.0658(15) Uani 1 1 d . .
H29A H 0.8135 0.4256 0.4123 0.099 Uiso 1 1 calc R U
H29B H 0.8713 0.5415 0.3816 0.099 Uiso 1 1 calc R U
H29C H 0.7042 0.5286 0.3946 0.099 Uiso 1 1 calc R U

loop_
_atom_site_aniso_label
_atom_site_aniso_U_11
_atom_site_aniso_U_22
_atom_site_aniso_U_33
_atom_site_aniso_U_23
_atom_site_aniso_U_13
_atom_site_aniso_U_12
S1 0.0534(7) 0.0491(6) 0.0319(5) 0.0010(4) -0.0024(5) -0.0141(6)
Cl1 0.0669(9) 0.1013(10) 0.0414(7) -0.0083(7) -0.0124(7) -0.0133(8)
N1 0.048(2) 0.041(2) 0.0324(19) -0.0026(14) -0.0024(17) -0.0059(17)
N2 0.045(2) 0.040(2) 0.0361(19) 0.0051(14) -0.0018(16) -0.0010(17)
O1 0.061(2) 0.0398(16) 0.0320(15) 0.0032(12) -0.0079(15) -0.0097(15)
O2 0.0440(19) 0.092(2) 0.0391(17) 0.0026(17) -0.0074(15) -0.0073(18)
O3 0.103(3) 0.0477(19) 0.0444(19) 0.0000(14) 0.004(2) -0.033(2)
C1 0.038(2) 0.036(2) 0.037(2) 0.0014(17) 0.0025(19) -0.0018(18)
C2 0.044(3) 0.050(3) 0.038(2) 0.0069(19) -0.001(2) 0.000(2)
C3 0.057(3) 0.045(3) 0.055(3) 0.010(2) 0.003(2) -0.002(2)
C4 0.068(3) 0.035(2) 0.063(3) 0.005(2) -0.001(3) -0.005(2)
C5 0.060(3) 0.049(3) 0.047(3) -0.003(2) -0.001(2) -0.010(2)
C6 0.041(3) 0.036(2) 0.038(2) 0.0018(17) 0.002(2) -0.006(2)
C7 0.039(2) 0.040(2) 0.035(2) -0.0028(16) 0.002(2) 0.000(2)
C8 0.047(3) 0.037(2) 0.030(2) 0.0013(16) 0.002(2) -0.002(2)
C9 0.042(2) 0.040(2) 0.032(2) 0.0012(17) 0.0012(19) 0.000(2)
C10 0.041(2) 0.040(2) 0.029(2) -0.0018(17) 0.0027(17) -0.0010(19)
C11 0.051(3) 0.034(2) 0.042(2) 0.0033(18) 0.001(2) -0.003(2)
C12 0.057(3) 0.035(2) 0.044(3) -0.0060(19) 0.005(2) -0.007(2)
C13 0.051(3) 0.064(3) 0.036(2) -0.007(2) 0.004(2) -0.011(2)
C14 0.050(3) 0.052(3) 0.034(2) 0.0035(19) -0.008(2) -0.003(2)
C15 0.055(3) 0.035(2) 0.042(2) -0.0002(17) -0.005(2) 0.000(2)
C16 0.060(3) 0.048(3) 0.061(3) 0.003(2) -0.002(3) 0.010(2)
C17 0.042(3) 0.040(2) 0.037(2) -0.0020(17) 0.001(2) 0.001(2)
C18 0.048(3) 0.063(3) 0.039(3) 0.000(2) 0.000(2) -0.010(2)
C19 0.048(3) 0.070(3) 0.042(3) 0.000(2) -0.004(2) -0.010(2)
C20 0.049(3) 0.052(3) 0.036(2) -0.0038(19) -0.007(2) 0.000(2)
C21 0.057(3) 0.061(3) 0.036(3) 0.009(2) -0.004(2) -0.007(3)
C22 0.047(3) 0.055(3) 0.042(3) 0.007(2) -0.001(2) -0.014(2)
C23 0.049(3) 0.046(3) 0.031(2) 0.0008(17) -0.002(2) -0.006(2)
C24 0.058(3) 0.052(3) 0.039(2) 0.009(2) -0.003(2) 0.006(2)
C25 0.066(3) 0.050(3) 0.047(3) -0.006(2) 0.003(3) 0.010(3)
C26 0.054(3) 0.053(3) 0.037(3) -0.004(2) 0.005(2) -0.004(2)
C27 0.071(4) 0.060(3) 0.038(2) 0.001(2) -0.013(3) 0.006(3)
C28 0.072(4) 0.047(3) 0.043(3) -0.003(2) -0.010(2) 0.012(3)
C29 0.079(4) 0.072(3) 0.047(3) -0.016(3) 0.003(3) -0.003(3)

loop_
_atom_type_symbol
_atom_type_description
_atom_type_scat_dispersion_real
_atom_type_scat_dispersion_imag
_atom_type_scat_source
C C 0.0033 0.0016 'International Tables Vol C Tables 4.2.6.8 and 6.1.1.4'
H H 0.0000 0.0000 'International Tables Vol C Tables 4.2.6.8 and 6.1.1.4'
N N 0.0061 0.0033 'International Tables Vol C Tables 4.2.6.8 and 6.1.1.4'
O O 0.0106 0.0060 'International Tables Vol C Tables 4.2.6.8 and 6.1.1.4'
S S 0.1246 0.1234 'International Tables Vol C Tables 4.2.6.8 and 6.1.1.4'
Cl Cl 0.1484 0.1585 'International Tables Vol C Tables 4.2.6.8 and 6.1.1.4'

loop_
_geom_angle_atom_site_label_1
_geom_angle_atom_site_label_2
_geom_angle_atom_site_label_3
_geom_angle
O3 S1 O2 119.8(2)
O3 S1 N2 107.3(2)
O2 S1 N2 107.10(19)
O3 S1 C23 106.8(2)
O2 S1 C23 106.8(2)
N2 S1 C23 108.7(2)
C7 N1 C8 121.0(4)
C9 N2 C16 121.6(4)
C9 N2 S1 119.1(3)
C16 N2 S1 118.3(3)
C1 O1 C8 118.9(3)
O1 C1 C2 117.8(4)
O1 C1 C6 120.0(4)
C2 C1 C6 122.1(4)
C3 C2 C1 119.0(4)
C3 C2 H2 120.5
C1 C2 H2 120.5
C2 C3 C4 120.6(4)
C2 C3 H3 119.7
C4 C3 H3 119.7
C5 C4 C3 120.5(4)
C5 C4 H4 119.8
C3 C4 H4 119.8
C4 C5 C6 120.6(5)
C4 C5 H5 119.7
C6 C5 H5 119.7
C1 C6 C5 117.2(4)
C1 C6 C7 116.2(4)
C5 C6 C7 126.4(4)
N1 C7 C6 121.1(4)
N1 C7 C17 117.3(4)
C6 C7 C17 121.4(4)
C9 C8 N1 122.4(4)
C9 C8 O1 117.7(4)
N1 C8 O1 119.7(4)
C8 C9 N2 117.3(4)
C8 C9 C10 126.9(4)
N2 C9 C10 115.6(3)
C15 C10 C11 117.6(4)
C15 C10 C9 123.5(4)
C11 C10 C9 118.9(4)
C12 C11 C10 121.2(4)
C12 C11 H11 119.4
C10 C11 H11 119.4
C13 C12 C11 119.9(4)
C13 C12 H12 120.0
C11 C12 H12 120.0
C12 C13 C14 119.4(4)
C12 C13 H13 120.3
C14 C13 H13 120.3
C15 C14 C13 120.7(4)
C15 C14 H14 119.6
C13 C14 H14 119.6
C14 C15 C10 121.1(4)
C14 C15 H15 119.4
C10 C15 H15 119.4
N2 C16 H16A 109.5
N2 C16 H16B 109.5
H16A C16 H16B 109.5
N2 C16 H16C 109.5
H16A C16 H16C 109.5
H16B C16 H16C 109.5
C18 C17 C22 118.5(4)
C18 C17 C7 122.6(4)
C22 C17 C7 118.8(4)
C17 C18 C19 121.0(4)
C17 C18 H18 119.5
C19 C18 H18 119.5
C20 C19 C18 118.5(4)
C20 C19 H19 120.8
C18 C19 H19 120.8
C21 C20 C19 121.8(4)
C21 C20 Cl1 119.4(4)
C19 C20 Cl1 118.9(4)
C20 C21 C22 119.1(4)
C20 C21 H21 120.4
C22 C21 H21 120.4
C21 C22 C17 121.0(4)
C21 C22 H22 119.5
C17 C22 H22 119.5
C24 C23 C28 120.3(4)
C24 C23 S1 119.7(3)
C28 C23 S1 120.0(3)
C23 C24 C25 119.3(4)
C23 C24 H24 120.4
C25 C24 H24 120.4
C26 C25 C24 121.5(5)
C26 C25 H25 119.3
C24 C25 H25 119.3
C27 C26 C25 118.6(4)
C27 C26 C29 120.6(4)
C25 C26 C29 120.8(5)
C26 C27 C28 121.0(4)
C26 C27 H27 119.5
C28 C27 H27 119.5
C27 C28 C23 119.4(4)
C27 C28 H28 120.3
C23 C28 H28 120.3
C26 C29 H29A 109.5
C26 C29 H29B 109.5
H29A C29 H29B 109.5
C26 C29 H29C 109.5
H29A C29 H29C 109.5
H29B C29 H29C 109.5

loop_
_geom_bond_atom_site_label_1
_geom_bond_atom_site_label_2
_geom_bond_distance
S1 O3 1.419(3)
S1 O2 1.431(4)
S1 N2 1.626(4)
S1 C23 1.764(4)
Cl1 C20 1.744(5)
N1 C7 1.287(5)
N1 C8 1.380(5)
N2 C9 1.438(5)
N2 C16 1.452(6)
O1 C1 1.365(5)
O1 C8 1.390(4)
C1 C2 1.382(6)
C1 C6 1.400(6)
C2 C3 1.368(6)
C2 H2 0.9300
C3 C4 1.387(7)
C3 H3 0.9300
C4 C5 1.372(6)
C4 H4 0.9300
C5 C6 1.406(6)
C5 H5 0.9300
C6 C7 1.465(5)
C7 C17 1.486(6)
C8 C9 1.340(5)
C9 C10 1.485(6)
C10 C15 1.393(6)
C10 C11 1.401(5)
C11 C12 1.390(6)
C11 H11 0.9300
C12 C13 1.380(6)
C12 H12 0.9300
C13 C14 1.384(7)
C13 H13 0.9300
C14 C15 1.378(6)
C14 H14 0.9300
C15 H15 0.9300
C16 H16A 0.9600
C16 H16B 0.9600
C16 H16C 0.9600
C17 C18 1.375(6)
C17 C22 1.396(6)
C18 C19 1.396(6)
C18 H18 0.9300
C19 C20 1.375(6)
C19 H19 0.9300
C20 C21 1.369(7)
C21 C22 1.375(6)
C21 H21 0.9300
C22 H22 0.9300
C23 C24 1.369(6)
C23 C28 1.394(6)
C24 C25 1.387(6)
C24 H24 0.9300
C25 C26 1.380(7)
C25 H25 0.9300
C26 C27 1.376(6)
C26 C29 1.521(6)
C27 C28 1.382(6)
C27 H27 0.9300
C28 H28 0.9300
C29 H29A 0.9600
C29 H29B 0.9600
C29 H29C 0.9600

loop_
_geom_hbond_atom_site_label_D
_geom_hbond_atom_site_label_H
_geom_hbond_atom_site_label_A
_geom_hbond_distance_DH
_geom_hbond_distance_HA
_geom_hbond_distance_DA
_geom_hbond_angle_DHA
_geom_hbond_site_symmetry_A
C21 H21 O3 0.93 2.51 3.309(5) 143.6 4_466
C2 H2 O2 0.93 2.42 3.136(5) 134.2 3_746
C21 H21 O3 0.93 2.51 3.309(5) 143.6 4_466
C2 H2 O2 0.93 2.42 3.136(5) 134.2 3_746
C2 H2 O2 0.93 2.42 3.136(5) 134.2 3_746
C21 H21 O3 0.93 2.51 3.309(5) 143.6 4_466

loop_
_geom_torsion_atom_site_label_1
_geom_torsion_atom_site_label_2
_geom_torsion_atom_site_label_3
_geom_torsion_atom_site_label_4
_geom_torsion
O3 S1 N2 C9 -141.9(3)
O2 S1 N2 C9 -12.1(4)
C23 S1 N2 C9 102.9(3)
O3 S1 N2 C16 49.3(4)
O2 S1 N2 C16 179.1(3)
C23 S1 N2 C16 -65.8(4)
C8 O1 C1 C2 161.2(4)
C8 O1 C1 C6 -17.5(6)
O1 C1 C2 C3 -179.8(4)
C6 C1 C2 C3 -1.1(7)
C1 C2 C3 C4 1.2(7)
C2 C3 C4 C5 -0.7(8)
C3 C4 C5 C6 0.1(8)
O1 C1 C6 C5 179.2(4)
C2 C1 C6 C5 0.6(7)
O1 C1 C6 C7 3.8(6)
C2 C1 C6 C7 -174.9(4)
C4 C5 C6 C1 -0.1(7)
C4 C5 C6 C7 174.8(5)
C8 N1 C7 C6 -8.3(6)
C8 N1 C7 C17 175.7(4)
C1 C6 C7 N1 9.4(6)
C5 C6 C7 N1 -165.5(5)
C1 C6 C7 C17 -174.8(4)
C5 C6 C7 C17 10.3(7)
C7 N1 C8 C9 180.0(4)
C7 N1 C8 O1 -5.9(6)
C1 O1 C8 C9 -166.6(4)
C1 O1 C8 N1 19.0(6)
N1 C8 C9 N2 1.2(6)
O1 C8 C9 N2 -173.1(4)
N1 C8 C9 C10 175.6(4)
O1 C8 C9 C10 1.3(7)
C16 N2 C9 C8 63.7(5)
S1 N2 C9 C8 -104.6(4)
C16 N2 C9 C10 -111.3(5)
S1 N2 C9 C10 80.4(4)
C8 C9 C10 C15 28.2(7)
N2 C9 C10 C15 -157.3(4)
C8 C9 C10 C11 -154.3(4)
N2 C9 C10 C11 20.1(6)
C15 C10 C11 C12 -1.5(7)
C9 C10 C11 C12 -179.1(4)
C10 C11 C12 C13 2.0(7)
C11 C12 C13 C14 -1.5(7)
C12 C13 C14 C15 0.5(7)
C13 C14 C15 C10 0.0(7)
C11 C10 C15 C14 0.5(7)
C9 C10 C15 C14 178.0(4)
N1 C7 C17 C18 -141.1(4)
C6 C7 C17 C18 42.9(6)
N1 C7 C17 C22 37.0(6)
C6 C7 C17 C22 -139.0(5)
C22 C17 C18 C19 1.9(7)
C7 C17 C18 C19 180.0(4)
C17 C18 C19 C20 1.5(7)
C18 C19 C20 C21 -3.2(7)
C18 C19 C20 Cl1 176.9(4)
C19 C20 C21 C22 1.3(7)
Cl1 C20 C21 C22 -178.8(4)
C20 C21 C22 C17 2.3(7)
C18 C17 C22 C21 -3.9(7)
C7 C17 C22 C21 178.0(4)
O3 S1 C23 C24 149.3(4)
O2 S1 C23 C24 20.0(4)
N2 S1 C23 C24 -95.3(4)
O3 S1 C23 C28 -28.3(5)
O2 S1 C23 C28 -157.6(4)
N2 S1 C23 C28 87.1(4)
C28 C23 C24 C25 0.0(7)
S1 C23 C24 C25 -177.6(4)
C23 C24 C25 C26 0.3(8)
C24 C25 C26 C27 -0.1(8)
C24 C25 C26 C29 178.5(5)
C25 C26 C27 C28 -0.5(8)
C29 C26 C27 C28 -179.1(5)
C26 C27 C28 C23 0.8(8)
C24 C23 C28 C27 -0.6(8)
S1 C23 C28 C27 177.0(4)
